data_7210657
loop_
_publ_author_name
'Boldog, Ishtvan'
'Domasevitch, Konstantin V.'
'Baburin, Igor A.'
'Ott, Holger'
'Gil-Hern\'andez, Beatriz'
'Sanchiz, Joaqu\'in'
'Janiak, Christoph'

_publ_section_title
;
 A rare alb-4,8-Cmce metal--coordination network based on tetrazolate and
 phosphonate functionalized 1,3,5,7-tetraphenyladamantane
;
_journal_issue 6
_journal_name_full CrystEngComm
_journal_page_first 1235
_journal_paper_doi 10.1039/c2ce26819a
_journal_volume 15
_journal_year 2013
_chemical_formula_moiety '(C34 H33 O12 P4)3-, La 3+, (H2O)3 '
_chemical_formula_sum 'C34 H39 La O15 P4'
_chemical_formula_weight 950.47
_chemical_name_systematic
;
catena-[{\m~5~- pentahydrogen((adamant-1,3,5,7-tetrayl)-phen-4-yl)-
tetraphosphonate-O,O',O'',O''',O'''')-
-triaqua-lantanum(iii)} water and methanol solvate]
;
_space_group_IT_number 15
_symmetry_cell_setting monoclinic
_symmetry_space_group_name_Hall '-C 2yc'
_symmetry_space_group_name_H-M 'C 1 2/c 1'
_atom_sites_solution_hydrogens geom
_atom_sites_solution_primary direct
_atom_sites_solution_secondary difmap
_audit_creation_method SHELXL-97
_cell_angle_alpha 90.00
_cell_angle_beta 110.636(2)
_cell_angle_gamma 90.00
_cell_formula_units_Z 8
_cell_length_a 22.6358(7)
_cell_length_b 19.0353(5)
_cell_length_c 27.9879(11)
_cell_measurement_reflns_used 4442
_cell_measurement_temperature 120(2)
_cell_measurement_theta_max 36.70
_cell_measurement_theta_min 4.553
_cell_volume 11285.7(7)
_computing_data_reduction 'Bruker SAINT'
_computing_structure_refinement 'SHELXL-97 (Sheldrick, 1997)'
_computing_structure_solution 'SHELXS-97 (Sheldrick, 1990)'
_diffrn_ambient_temperature 120(2)
_diffrn_measured_fraction_theta_full 0.995
_diffrn_measured_fraction_theta_max 0.995
_diffrn_measurement_device_type 'APEX II QUAZAR'
_diffrn_radiation_monochromator graphite
_diffrn_radiation_source 'fine-focus sealed tube'
_diffrn_radiation_type MoK\a
_diffrn_radiation_wavelength 0.71073
_diffrn_reflns_av_R_equivalents 0.0771
_diffrn_reflns_av_sigmaI/netI 0.0882
_diffrn_reflns_limit_h_max 25
_diffrn_reflns_limit_h_min -26
_diffrn_reflns_limit_k_max 21
_diffrn_reflns_limit_k_min -21
_diffrn_reflns_limit_l_max 32
_diffrn_reflns_limit_l_min -27
_diffrn_reflns_number 38944
_diffrn_reflns_theta_full 24.12
_diffrn_reflns_theta_max 24.12
_diffrn_reflns_theta_min 1.44
_exptl_absorpt_coefficient_mu 0.917
_exptl_absorpt_correction_T_max 0.9730
_exptl_absorpt_correction_T_min 0.9302
_exptl_absorpt_correction_type multi-scan
_exptl_absorpt_process_details SADABS
_exptl_crystal_colour colourless
_exptl_crystal_density_diffrn 1.119
_exptl_crystal_density_method 'not measured'
_exptl_crystal_description 'transparent block'
_exptl_crystal_F_000 3840
_exptl_crystal_size_max 0.08
_exptl_crystal_size_mid 0.07
_exptl_crystal_size_min 0.03
_refine_diff_density_max 1.960
_refine_diff_density_min -0.954
_refine_diff_density_rms 0.179
_refine_ls_extinction_method none
_refine_ls_goodness_of_fit_ref 1.051
_refine_ls_hydrogen_treatment constr
_refine_ls_matrix_type full
_refine_ls_number_parameters 600
_refine_ls_number_reflns 8916
_refine_ls_number_restraints 51
_refine_ls_restrained_S_all 1.049
_refine_ls_R_factor_all 0.1627
_refine_ls_R_factor_gt 0.0994
_refine_ls_shift/su_max 0.000
_refine_ls_shift/su_mean 0.000
_refine_ls_structure_factor_coef Fsqd
_refine_ls_weighting_details 'calc w=1/[\s^2^(Fo^2^)+(0.1606P)^2^+93.1631P] where P=(Fo^2^+2Fc^2^)/3'
_refine_ls_weighting_scheme calc
_refine_ls_wR_factor_gt 0.2592
_refine_ls_wR_factor_ref 0.3014
_reflns_number_gt 5203
_reflns_number_total 8916
_reflns_threshold_expression >2sigma(I)
_cod_data_source_file c2ce26819a.txt
_cod_data_source_block La_phosphonate
_cod_depositor_comments
;
The following automatic conversions were performed:

'_symmetry_cell_setting' value 'Monoclinic' changed to 'monoclinic'
according to /home/saulius/struct/CIF-dictionaries/cif_core.dic
dictionary named 'cif_core.dic' version 2.4.2 from 2011-04-26.

Automatic conversion script
Id: cif_fix_values 1891 2012-01-12 08:04:46Z andrius 
;
_cod_original_cell_volume 11285.6(6)
_cod_original_sg_symbol_H-M C2/c
_cod_database_code 7210657

loop_
_symmetry_equiv_pos_as_xyz
'x, y, z'
'-x, y, -z+1/2'
'x+1/2, y+1/2, z'
'-x+1/2, y+1/2, -z+1/2'
'-x, -y, -z'
'x, -y, z-1/2'
'-x+1/2, -y+1/2, -z'
'x+1/2, -y+1/2, z-1/2'

loop_
_atom_site_label
_atom_site_type_symbol
_atom_site_fract_x
_atom_site_fract_y
_atom_site_fract_z
_atom_site_U_iso_or_equiv
_atom_site_adp_type
_atom_site_occupancy
_atom_site_symmetry_multiplicity
_atom_site_calc_flag
_atom_site_refinement_flags
_atom_site_disorder_assembly
_atom_site_disorder_group
La1 La 0.13435(4) 0.73956(4) 0.00324(3) 0.0630(3) Uani 1 1 d . . .
P1 P 0.0958(2) 0.63357(18) 0.10123(15) 0.0873(14) Uani 1 1 d . A .
P2 P 0.51896(19) 0.91331(19) 0.44398(17) 0.0816(12) Uani 1 1 d . . .
P3 P -0.0387(2) 0.89945(16) 0.47772(19) 0.0840(13) Uani 1 1 d . . .
P4 P 0.27191(16) 0.37682(14) 0.54188(12) 0.0566(9) Uani 1 1 d . . .
O1 O 0.0984(5) 0.6955(4) 0.0711(3) 0.078(3) Uani 1 1 d . . .
O2 O 0.0276(6) 0.5978(6) 0.0870(4) 0.120(4) Uani 1 1 d . . .
O3 O 0.1434(7) 0.5771(5) 0.0962(4) 0.121(5) Uani 1 1 d . . .
O4 O 0.5694(4) 0.8657(5) 0.4663(4) 0.084(3) Uani 1 1 d . . .
O5 O 0.5237(7) 0.9811(8) 0.4717(8) 0.198(9) Uani 1 1 d . . .
O6 O 0.5178(5) 0.9355(8) 0.3894(5) 0.145(6) Uani 1 1 d . . .
O7 O -0.0827(5) 0.8429(4) 0.4783(4) 0.089(3) Uani 1 1 d . . .
O8 O -0.0717(5) 0.9631(5) 0.4464(5) 0.100(3) Uani 1 1 d . . .
O9 O -0.0013(6) 0.9285(6) 0.5330(5) 0.111(4) Uani 1 1 d . . .
O10 O 0.3014(5) 0.3263(4) 0.5182(4) 0.093(3) Uani 1 1 d . . .
O11 O 0.3211(5) 0.3978(5) 0.5959(4) 0.083(3) Uani 1 1 d . . .
O12 O 0.2138(4) 0.3517(4) 0.5506(3) 0.078(3) Uani 1 1 d . . .
O13 O 0.0507(7) 0.7811(8) -0.0822(5) 0.151(6) Uani 1 1 d . . .
O14 O 0.1698(5) 0.6873(5) -0.0684(4) 0.096(3) Uani 1 1 d . . .
O15 O 0.2159(5) 0.7884(5) 0.0891(4) 0.087(3) Uani 1 1 d . . .
O1S O 0.5609(9) 0.5737(11) 0.3978(7) 0.087(5) Uiso 0.50 1 d PD . .
O2S O 0.1979(11) 0.2024(12) 0.3347(9) 0.105(7) Uiso 0.50 1 d PD . .
O9S O 0.3187(12) 0.4267(13) 0.2060(9) 0.076(7) Uiso 0.35 1 d PD . .
C9S C 0.313(2) 0.4798(18) 0.1723(14) 0.084(12) Uiso 0.35 1 d PD . .
O4S O 0.3281(15) 0.3962(12) 0.3670(10) 0.134(9) Uani 0.50 1 d P . .
O10S O 0.0561(16) 0.9307(18) 0.2383(11) 0.074(10) Uani 0.25 1 d PDU . .
O6S O 0.358(2) 0.944(3) 0.144(2) 0.15(2) Uiso 0.25 1 d PD . .
O7S O 0.241(3) 0.950(2) 0.2302(17) 0.099(18) Uani 0.20 1 d P . .
C1 C 0.1169(7) 0.6547(5) 0.1671(5) 0.074(4) Uani 1 1 d DU . .
C2 C 0.1325(10) 0.7221(8) 0.1866(7) 0.047(5) Uani 0.596(19) 1 d PDU A 1
H2 H 0.1320 0.7589 0.1636 0.057 Uiso 0.596(19) 1 calc PR A 1
C3 C 0.1484(12) 0.7380(9) 0.2371(7) 0.062(6) Uani 0.596(19) 1 d PDU A 1
H3 H 0.1525 0.7856 0.2478 0.074 Uiso 0.596(19) 1 calc PR A 1
C5 C 0.1523(14) 0.6150(8) 0.2554(8) 0.082(9) Uani 0.596(19) 1 d PDU A 1
H5 H 0.1605 0.5775 0.2793 0.098 Uiso 0.596(19) 1 calc PR A 1
C6 C 0.1340(16) 0.6009(9) 0.2032(8) 0.105(12) Uani 0.596(19) 1 d PDU A 1
H6 H 0.1333 0.5537 0.1921 0.125 Uiso 0.404(19) 1 calc PR A 1
C2D C 0.1683(16) 0.699(2) 0.1875(12) 0.088(11) Uani 0.404(19) 1 d PDU A 2
H2D H 0.1913 0.7167 0.1676 0.105 Uiso 0.404(19) 1 calc PR A 2
C3D C 0.184(2) 0.715(3) 0.2382(11) 0.11(2) Uani 0.404(19) 1 d PDU A 2
H3D H 0.2153 0.7498 0.2515 0.135 Uiso 0.404(19) 1 calc PR A 2
C5D C 0.0973(11) 0.659(2) 0.2470(12) 0.084(11) Uani 0.404(19) 1 d PDU A 2
H5D H 0.0691 0.6557 0.2652 0.100 Uiso 0.404(19) 1 calc PR A 2
C6D C 0.0746(14) 0.6373(19) 0.1914(13) 0.079(9) Uani 0.404(19) 1 d PDU A 2
H6D H 0.0357 0.6140 0.1748 0.094 Uiso 0.404(19) 1 calc PR A 2
C4 C 0.1584(6) 0.6852(5) 0.2725(5) 0.059(3) Uani 1 1 d DU . .
C7 C 0.1812(6) 0.7023(6) 0.3293(4) 0.055(3) Uani 1 1 d . A .
C8 C 0.2441(5) 0.7424(5) 0.3450(4) 0.050(3) Uani 1 1 d . . .
H8A H 0.2760 0.7132 0.3374 0.061 Uiso 1 1 calc R A .
H8B H 0.2383 0.7861 0.3247 0.061 Uiso 1 1 calc R . .
C9 C 0.2682(5) 0.7606(5) 0.4019(4) 0.047(3) Uani 1 1 d . A .
C10 C 0.2774(5) 0.6914(5) 0.4320(4) 0.047(3) Uani 1 1 d . . .
H10A H 0.2936 0.7018 0.4690 0.057 Uiso 1 1 calc R A .
H10B H 0.3092 0.6622 0.4243 0.057 Uiso 1 1 calc R . .
C11 C 0.2151(5) 0.6500(5) 0.4183(4) 0.046(3) Uani 1 1 d . A .
C12 C 0.1910(6) 0.6345(5) 0.3607(5) 0.057(3) Uani 1 1 d . . .
H12A H 0.2220 0.6043 0.3527 0.068 Uiso 1 1 calc R A .
H12B H 0.1506 0.6086 0.3511 0.068 Uiso 1 1 calc R . .
C13 C 0.2183(5) 0.8038(5) 0.4135(4) 0.049(3) Uani 1 1 d . . .
H13A H 0.2117 0.8486 0.3943 0.059 Uiso 1 1 calc R A .
H13B H 0.2334 0.8152 0.4504 0.059 Uiso 1 1 calc R . .
C14 C 0.1661(5) 0.6955(5) 0.4288(4) 0.049(3) Uani 1 1 d . . .
H14A H 0.1801 0.7057 0.4658 0.059 Uiso 1 1 calc R A .
H14B H 0.1257 0.6695 0.4191 0.059 Uiso 1 1 calc R . .
C15 C 0.1336(6) 0.7483(5) 0.3423(5) 0.054(3) Uani 1 1 d . . .
H15A H 0.1277 0.7928 0.3229 0.064 Uiso 1 1 calc R A .
H15B H 0.0924 0.7239 0.3319 0.064 Uiso 1 1 calc R . .
C16 C 0.1556(5) 0.7646(5) 0.3992(4) 0.047(3) Uani 1 1 d . A .
C17 C 0.3313(5) 0.7997(5) 0.4162(4) 0.043(2) Uani 1 1 d . . .
C18 C 0.3341(6) 0.8631(6) 0.3919(5) 0.066(3) Uani 1 1 d . A .
H18 H 0.2964 0.8825 0.3683 0.079 Uiso 1 1 calc R . .
C19 C 0.3897(6) 0.8976(6) 0.4013(5) 0.071(4) Uani 1 1 d . . .
H19 H 0.3901 0.9404 0.3841 0.085 Uiso 1 1 calc R A .
C20 C 0.4452(6) 0.8718(5) 0.4353(5) 0.054(3) Uani 1 1 d . A .
C21 C 0.4411(6) 0.8125(6) 0.4624(5) 0.062(3) Uani 1 1 d . . .
H21 H 0.4781 0.7952 0.4882 0.075 Uiso 1 1 calc R A .
C22 C 0.3854(6) 0.7782(6) 0.4530(5) 0.062(3) Uani 1 1 d . A .
H22 H 0.3844 0.7379 0.4728 0.074 Uiso 1 1 calc R . .
C23 C 0.2267(5) 0.5815(5) 0.4482(4) 0.050(3) Uani 1 1 d . . .
C24 C 0.2724(6) 0.5346(5) 0.4452(5) 0.061(3) Uani 1 1 d . A .
H24 H 0.2948 0.5451 0.4231 0.074 Uiso 1 1 calc R . .
C25 C 0.2862(5) 0.4734(5) 0.4734(4) 0.053(3) Uani 1 1 d . . .
H25 H 0.3178 0.4427 0.4703 0.064 Uiso 1 1 calc R A .
C26 C 0.2549(5) 0.4562(6) 0.5059(4) 0.053(3) Uani 1 1 d . A .
C27 C 0.2059(5) 0.5021(6) 0.5074(5) 0.056(3) Uani 1 1 d . . .
H27 H 0.1815 0.4907 0.5278 0.067 Uiso 1 1 calc R A .
C28 C 0.1941(5) 0.5624(6) 0.4793(4) 0.055(3) Uani 1 1 d . A .
H28 H 0.1616 0.5927 0.4812 0.067 Uiso 1 1 calc R . .
C29 C 0.1051(5) 0.8067(5) 0.4128(4) 0.049(3) Uani 1 1 d . . .
C30 C 0.1179(5) 0.8682(5) 0.4411(5) 0.054(3) Uani 1 1 d . A .
H30 H 0.1575 0.8906 0.4477 0.064 Uiso 1 1 calc R . .
C31 C 0.0744(6) 0.8987(5) 0.4603(5) 0.061(3) Uani 1 1 d . . .
H31 H 0.0847 0.9409 0.4797 0.073 Uiso 1 1 calc R A .
C32 C 0.0175(6) 0.8675(5) 0.4510(5) 0.058(3) Uani 1 1 d . A .
C33 C 0.0034(6) 0.8076(7) 0.4212(5) 0.070(4) Uani 1 1 d . . .
H33 H -0.0371 0.7868 0.4134 0.085 Uiso 1 1 calc R A .
C34 C 0.0454(6) 0.7774(6) 0.4026(5) 0.066(4) Uani 1 1 d . A .
H34 H 0.0339 0.7360 0.3825 0.080 Uiso 1 1 calc R . .
C10S C 0.035(2) 0.893(3) 0.1952(16) 0.17(2) Uani 0.50 1 d PD . .
O8S O 0.126(2) 0.078(3) 0.154(2) 0.131(17) Uiso 0.25 1 d PD . .
C6S C 0.3992(18) 0.891(2) 0.1500(15) 0.043(10) Uiso 0.25 1 d PD . .
C8S C 0.151(3) 0.017(3) 0.144(2) 0.079(15) Uiso 0.25 1 d PD . .
C2S C 0.201(4) 0.171(4) 0.2926(19) 0.26(3) Uiso 0.50 1 d PD . .
C1S C 0.539(4) 0.524(4) 0.361(3) 0.33(5) Uiso 0.50 1 d PD . .

loop_
_atom_site_aniso_label
_atom_site_aniso_U_11
_atom_site_aniso_U_22
_atom_site_aniso_U_33
_atom_site_aniso_U_23
_atom_site_aniso_U_13
_atom_site_aniso_U_12
La1 0.0753(5) 0.0450(4) 0.0800(6) -0.0026(4) 0.0412(4) 0.0136(3)
P1 0.162(4) 0.0455(19) 0.069(3) -0.0067(17) 0.059(3) 0.016(2)
P2 0.076(3) 0.055(2) 0.118(3) 0.014(2) 0.040(2) -0.0159(18)
P3 0.099(3) 0.0391(17) 0.158(4) -0.001(2) 0.101(3) -0.0042(17)
P4 0.078(2) 0.0327(14) 0.064(2) 0.0000(14) 0.0309(18) -0.0142(14)
O1 0.131(8) 0.052(5) 0.061(6) 0.000(4) 0.043(5) 0.011(5)
O2 0.169(12) 0.082(7) 0.112(9) -0.034(6) 0.054(8) -0.055(8)
O3 0.251(15) 0.047(5) 0.098(8) 0.012(5) 0.104(9) 0.051(7)
O4 0.069(6) 0.086(6) 0.095(7) 0.036(5) 0.025(5) -0.016(5)
O5 0.162(13) 0.143(12) 0.34(2) -0.138(14) 0.146(15) -0.112(11)
O6 0.100(9) 0.181(13) 0.161(11) 0.119(10) 0.053(8) 0.005(8)
O7 0.115(8) 0.046(5) 0.145(9) -0.027(5) 0.094(7) -0.027(5)
O8 0.083(7) 0.078(7) 0.167(10) 0.023(6) 0.080(7) 0.022(5)
O9 0.143(10) 0.092(7) 0.142(10) -0.060(7) 0.106(8) -0.036(7)
O10 0.147(10) 0.045(5) 0.097(7) 0.010(5) 0.056(7) 0.002(5)
O11 0.095(7) 0.065(6) 0.082(7) 0.004(5) 0.021(6) -0.007(5)
O12 0.099(7) 0.053(5) 0.085(6) 0.004(4) 0.037(5) -0.033(5)
O13 0.139(12) 0.147(11) 0.132(11) 0.062(9) 0.005(9) -0.031(9)
O14 0.111(8) 0.088(7) 0.107(8) -0.025(6) 0.059(7) -0.006(6)
O15 0.101(7) 0.063(5) 0.097(7) -0.026(5) 0.036(6) 0.007(5)
O4S 0.20(3) 0.084(16) 0.15(2) 0.008(15) 0.10(2) -0.019(16)
O10S 0.075(19) 0.10(2) 0.045(17) -0.041(16) 0.013(15) -0.021(16)
O7S 0.17(5) 0.08(3) 0.08(3) -0.04(3) 0.08(3) -0.07(3)
C1 0.128(12) 0.045(6) 0.060(7) -0.010(5) 0.047(8) 0.004(6)
C2 0.050(12) 0.036(7) 0.058(8) 0.005(7) 0.022(10) 0.001(8)
C3 0.088(18) 0.035(8) 0.062(9) -0.010(6) 0.026(13) 0.005(10)
C5 0.15(3) 0.038(7) 0.065(9) 0.004(8) 0.046(15) -0.007(12)
C6 0.24(4) 0.030(8) 0.077(11) -0.008(7) 0.09(2) -0.001(14)
C2D 0.09(3) 0.12(3) 0.077(16) 0.00(2) 0.06(2) -0.007(19)
C3D 0.15(4) 0.13(4) 0.063(17) 0.01(2) 0.04(2) -0.08(3)
C5D 0.057(15) 0.13(3) 0.082(16) 0.00(2) 0.045(14) 0.005(16)
C6D 0.062(19) 0.08(2) 0.088(16) 0.004(17) 0.014(12) -0.008(16)
C4 0.080(8) 0.050(6) 0.063(7) -0.008(5) 0.046(6) -0.010(6)
C7 0.068(8) 0.048(6) 0.059(8) -0.008(5) 0.036(6) -0.004(5)
C8 0.072(8) 0.032(5) 0.059(8) 0.008(5) 0.038(6) -0.004(5)
C9 0.064(7) 0.026(5) 0.063(8) 0.004(5) 0.036(6) -0.003(5)
C10 0.060(7) 0.026(5) 0.064(7) 0.006(5) 0.033(6) -0.003(4)
C11 0.071(7) 0.029(5) 0.053(7) -0.003(5) 0.040(6) 0.001(5)
C12 0.070(8) 0.035(6) 0.087(10) 0.008(6) 0.054(7) 0.001(5)
C13 0.067(7) 0.028(5) 0.064(8) 0.002(5) 0.037(6) 0.001(5)
C14 0.057(7) 0.045(6) 0.059(7) 0.007(5) 0.037(6) 0.008(5)
C15 0.066(7) 0.037(6) 0.072(8) -0.002(5) 0.043(6) 0.000(5)
C16 0.061(7) 0.036(5) 0.054(7) -0.003(5) 0.032(6) 0.003(5)
C17 0.055(7) 0.034(5) 0.048(7) 0.007(5) 0.029(6) 0.001(5)
C18 0.072(9) 0.043(6) 0.083(9) 0.011(6) 0.028(7) -0.007(6)
C19 0.069(9) 0.051(7) 0.098(11) 0.028(7) 0.037(8) -0.002(6)
C20 0.066(8) 0.037(6) 0.064(8) 0.003(5) 0.030(7) -0.010(5)
C21 0.072(8) 0.044(6) 0.070(9) 0.016(6) 0.025(7) 0.004(6)
C22 0.065(8) 0.049(7) 0.085(10) 0.021(6) 0.042(7) -0.001(6)
C23 0.062(7) 0.032(5) 0.078(8) 0.001(5) 0.051(7) -0.005(5)
C24 0.077(8) 0.039(6) 0.092(10) 0.006(6) 0.059(8) -0.004(5)
C25 0.065(7) 0.035(6) 0.073(8) 0.001(5) 0.039(7) -0.006(5)
C26 0.064(8) 0.039(6) 0.060(8) -0.001(5) 0.028(6) -0.015(5)
C27 0.050(7) 0.046(6) 0.086(9) 0.002(6) 0.041(6) -0.006(5)
C28 0.056(7) 0.047(6) 0.075(9) 0.008(6) 0.036(6) 0.004(5)
C29 0.056(7) 0.050(6) 0.042(7) 0.007(5) 0.020(6) 0.004(5)
C30 0.056(7) 0.033(5) 0.086(9) 0.007(5) 0.042(6) -0.003(5)
C31 0.086(9) 0.030(5) 0.094(10) 0.008(6) 0.063(8) 0.004(5)
C32 0.079(9) 0.020(5) 0.093(9) 0.003(5) 0.053(7) 0.002(5)
C33 0.061(8) 0.067(8) 0.096(10) -0.001(7) 0.043(8) -0.006(6)
C34 0.073(9) 0.042(6) 0.099(11) -0.009(6) 0.048(8) -0.006(6)
C10S 0.11(3) 0.22(6) 0.16(4) -0.08(4) 0.02(3) -0.01(3)

loop_
_atom_type_symbol
_atom_type_description
_atom_type_scat_dispersion_real
_atom_type_scat_dispersion_imag
_atom_type_scat_source
C C 0.0033 0.0016 'International Tables Vol C Tables 4.2.6.8 and 6.1.1.4'
H H 0.0000 0.0000 'International Tables Vol C Tables 4.2.6.8 and 6.1.1.4'
O O 0.0106 0.0060 'International Tables Vol C Tables 4.2.6.8 and 6.1.1.4'
P P 0.1023 0.0942 'International Tables Vol C Tables 4.2.6.8 and 6.1.1.4'
La La -0.2871 2.4523 'International Tables Vol C Tables 4.2.6.8 and 6.1.1.4'

loop_
_geom_angle_atom_site_label_1
_geom_angle_atom_site_label_2
_geom_angle_atom_site_label_3
_geom_angle
_geom_angle_site_symmetry_1
_geom_angle_site_symmetry_3
O10 La1 O7 82.9(3) 4 2
O10 La1 O1 144.8(3) 4 .
O7 La1 O1 78.3(3) 2 .
O10 La1 O4 140.2(3) 4 8_465
O7 La1 O4 118.8(3) 2 8_465
O1 La1 O4 74.9(3) . 8_465
O10 La1 O12 102.8(3) 4 6_565
O7 La1 O12 138.9(3) 2 6_565
O1 La1 O12 74.2(3) . 6_565
O4 La1 O12 82.6(3) 8_465 6_565
O10 La1 O13 82.6(4) 4 .
O7 La1 O13 72.6(5) 2 .
O1 La1 O13 118.8(4) . .
O4 La1 O13 74.3(4) 8_465 .
O12 La1 O13 148.2(5) 6_565 .
O10 La1 O14 72.2(3) 4 .
O7 La1 O14 140.6(3) 2 .
O1 La1 O14 137.6(3) . .
O4 La1 O14 70.6(3) 8_465 .
O12 La1 O14 77.6(3) 6_565 .
O13 La1 O14 74.3(5) . .
O10 La1 O15 72.2(3) 4 .
O7 La1 O15 75.8(3) 2 .
O1 La1 O15 74.4(3) . .
O4 La1 O15 141.9(3) 8_465 .
O12 La1 O15 67.8(3) 6_565 .
O13 La1 O15 141.5(4) . .
O14 La1 O15 122.1(3) . .
O1 P1 O3 109.6(6) . .
O1 P1 O2 115.4(7) . .
O3 P1 O2 108.6(7) . .
O1 P1 C1 111.3(5) . .
O3 P1 C1 107.8(6) . .
O2 P1 C1 103.7(7) . .
O4 P2 O5 115.2(9) . .
O4 P2 O6 109.4(7) . .
O5 P2 O6 104.2(10) . .
O4 P2 C20 110.3(5) . .
O5 P2 C20 110.3(7) . .
O6 P2 C20 107.0(6) . .
O7 P3 O8 112.9(6) . .
O7 P3 O9 112.2(6) . .
O8 P3 O9 105.6(7) . .
O7 P3 C32 109.8(5) . .
O8 P3 C32 107.8(5) . .
O9 P3 C32 108.3(6) . .
O10 P4 O12 115.6(6) . .
O10 P4 O11 108.7(6) . .
O12 P4 O11 106.7(5) . .
O10 P4 C26 110.2(5) . .
O12 P4 C26 109.6(5) . .
O11 P4 C26 105.3(5) . .
P1 O1 La1 144.1(5) . .
P2 O4 La1 164.7(5) . 8_566
P3 O7 La1 166.2(7) . 2
P4 O10 La1 168.1(7) . 4_545
P4 O12 La1 129.7(5) . 6_566
C2D C1 C2 38.6(18) . .
C2D C1 C6 100(2) . .
C2 C1 C6 115.1(15) . .
C2D C1 C6D 124(2) . .
C2 C1 C6D 98.5(18) . .
C6 C1 C6D 62.3(18) . .
C2D C1 P1 116.5(16) . .
C2 C1 P1 123.7(11) . .
C6 C1 P1 119.3(11) . .
C6D C1 P1 118.1(18) . .
C3 C2 C1 123.4(16) . .
C3 C2 H2 118.3 . .
C1 C2 H2 118.3 . .
C2 C3 C4 120.1(16) . .
C2 C3 H3 119.9 . .
C4 C3 H3 119.9 . .
C6 C5 C4 119.6(16) . .
C6 C5 H5 120.2 . .
C4 C5 H5 120.2 . .
C1 C6 C5 121.5(16) . .
C1 C6 H6 119.3 . .
C5 C6 H6 119.3 . .
C3D C2D C1 116(3) . .
C3D C2D H2D 122.1 . .
C1 C2D H2D 122.1 . .
C2D C3D C4 127(3) . .
C2D C3D H3D 116.5 . .
C4 C3D H3D 116.5 . .
C4 C5D C6D 122(2) . .
C4 C5D H5D 118.8 . .
C6D C5D H5D 118.8 . .
C1 C6D C5D 113(2) . .
C1 C6D H6D 123.4 . .
C5D C6D H6D 123.4 . .
C3 C4 C3D 38(2) . .
C3 C4 C5D 90(2) . .
C3D C4 C5D 111(2) . .
C3 C4 C5 118.5(15) . .
C3D C4 C5 99(2) . .
C5D C4 C5 62.2(18) . .
C3 C4 C7 120.4(12) . .
C3D C4 C7 124.0(17) . .
C5D C4 C7 121.1(16) . .
C5 C4 C7 120.9(13) . .
C4 C7 C15 111.3(10) . .
C4 C7 C12 110.2(9) . .
C15 C7 C12 108.6(9) . .
C4 C7 C8 110.0(9) . .
C15 C7 C8 108.0(9) . .
C12 C7 C8 108.8(10) . .
C9 C8 C7 111.2(9) . .
C9 C8 H8A 109.4 . .
C7 C8 H8A 109.4 . .
C9 C8 H8B 109.4 . .
C7 C8 H8B 109.4 . .
H8A C8 H8B 108.0 . .
C13 C9 C8 109.0(9) . .
C13 C9 C17 112.1(8) . .
C8 C9 C17 109.7(8) . .
C13 C9 C10 108.3(8) . .
C8 C9 C10 107.8(8) . .
C17 C9 C10 109.9(9) . .
C9 C10 C11 111.6(9) . .
C9 C10 H10A 109.3 . .
C11 C10 H10A 109.3 . .
C9 C10 H10B 109.3 . .
C11 C10 H10B 109.3 . .
H10A C10 H10B 108.0 . .
C14 C11 C23 112.3(8) . .
C14 C11 C12 107.5(9) . .
C23 C11 C12 110.0(8) . .
C14 C11 C10 109.1(8) . .
C23 C11 C10 109.6(9) . .
C12 C11 C10 108.2(8) . .
C7 C12 C11 111.4(9) . .
C7 C12 H12A 109.3 . .
C11 C12 H12A 109.3 . .
C7 C12 H12B 109.3 . .
C11 C12 H12B 109.3 . .
H12A C12 H12B 108.0 . .
C9 C13 C16 111.8(8) . .
C9 C13 H13A 109.3 . .
C16 C13 H13A 109.3 . .
C9 C13 H13B 109.3 . .
C16 C13 H13B 109.3 . .
H13A C13 H13B 107.9 . .
C11 C14 C16 111.8(8) . .
C11 C14 H14A 109.3 . .
C16 C14 H14A 109.3 . .
C11 C14 H14B 109.3 . .
C16 C14 H14B 109.3 . .
H14A C14 H14B 107.9 . .
C16 C15 C7 111.6(10) . .
C16 C15 H15A 109.3 . .
C7 C15 H15A 109.3 . .
C16 C15 H15B 109.3 . .
C7 C15 H15B 109.3 . .
H15A C15 H15B 108.0 . .
C15 C16 C13 107.7(9) . .
C15 C16 C14 108.8(8) . .
C13 C16 C14 109.0(9) . .
C15 C16 C29 111.4(9) . .
C13 C16 C29 112.4(8) . .
C14 C16 C29 107.4(8) . .
C22 C17 C18 116.5(10) . .
C22 C17 C9 124.1(9) . .
C18 C17 C9 119.4(10) . .
C19 C18 C17 121.3(12) . .
C19 C18 H18 119.3 . .
C17 C18 H18 119.3 . .
C18 C19 C20 121.4(11) . .
C18 C19 H19 119.3 . .
C20 C19 H19 119.3 . .
C19 C20 C21 116.8(11) . .
C19 C20 P2 121.3(8) . .
C21 C20 P2 121.9(10) . .
C22 C21 C20 121.5(12) . .
C22 C21 H21 119.2 . .
C20 C21 H21 119.2 . .
C17 C22 C21 122.0(10) . .
C17 C22 H22 119.0 . .
C21 C22 H22 119.0 . .
C28 C23 C24 116.5(10) . .
C28 C23 C11 123.2(9) . .
C24 C23 C11 120.3(9) . .
C25 C24 C23 122.0(10) . .
C25 C24 H24 119.0 . .
C23 C24 H24 119.0 . .
C26 C25 C24 120.9(11) . .
C26 C25 H25 119.6 . .
C24 C25 H25 119.6 . .
C25 C26 C27 117.5(10) . .
C25 C26 P4 121.1(9) . .
C27 C26 P4 121.3(8) . .
C28 C27 C26 119.7(10) . .
C28 C27 H27 120.1 . .
C26 C27 H27 120.1 . .
C27 C28 C23 123.2(10) . .
C27 C28 H28 118.4 . .
C23 C28 H28 118.4 . .
C30 C29 C34 116.5(10) . .
C30 C29 C16 123.7(10) . .
C34 C29 C16 119.3(10) . .
C29 C30 C31 122.4(10) . .
C29 C30 H30 118.8 . .
C31 C30 H30 118.8 . .
C32 C31 C30 119.5(11) . .
C32 C31 H31 120.3 . .
C30 C31 H31 120.3 . .
C31 C32 C33 118.5(11) . .
C31 C32 P3 122.4(9) . .
C33 C32 P3 119.0(9) . .
C34 C33 C32 122.4(12) . .
C34 C33 H33 118.8 . .
C32 C33 H33 118.8 . .
C33 C34 C29 120.6(11) . .
C33 C34 H34 119.7 . .
C29 C34 H34 119.7 . .

loop_
_geom_bond_atom_site_label_1
_geom_bond_atom_site_label_2
_geom_bond_distance
_geom_bond_site_symmetry_2
La1 O10 2.411(10) 4
La1 O7 2.436(8) 2
La1 O1 2.463(9) .
La1 O4 2.484(9) 8_465
La1 O12 2.515(8) 6_565
La1 O13 2.595(12) .
La1 O14 2.604(10) .
La1 O15 2.630(9) .
P1 O1 1.462(9) .
P1 O3 1.562(11) .
P1 O2 1.605(13) .
P1 C1 1.779(13) .
P2 O4 1.419(10) .
P2 O5 1.490(13) .
P2 O6 1.575(12) .
P2 C20 1.784(12) .
P3 O7 1.470(9) .
P3 O8 1.528(10) .
P3 O9 1.578(12) .
P3 C32 1.793(12) .
P4 O10 1.457(10) .
P4 O12 1.500(9) .
P4 O11 1.580(10) .
P4 C26 1.781(11) .
O4 La1 2.484(9) 8_566
O7 La1 2.436(8) 2
O10 La1 2.411(10) 4_545
O12 La1 2.515(8) 6_566
O1S C1S 1.354(14) .
O2S C2S 1.348(14) .
O9S C9S 1.358(19) .
O10S C10S 1.340(19) .
O6S C6S 1.35(2) .
C1 C2D 1.382(19) .
C1 C2 1.390(16) .
C1 C6 1.394(17) .
C1 C6D 1.397(19) .
C2 C3 1.36(2) .
C2 H2 0.9500 .
C3 C4 1.372(16) .
C3 H3 0.9500 .
C5 C6 1.40(3) .
C5 C4 1.409(16) .
C5 H5 0.9500 .
C6 H6 0.9500 .
C2D C3D 1.37(3) .
C2D H2D 0.9500 .
C3D C4 1.400(19) .
C3D H3D 0.9500 .
C5D C4 1.403(19) .
C5D C6D 1.52(4) .
C5D H5D 0.9500 .
C6D H6D 0.9500 .
C4 C7 1.524(16) .
C7 C15 1.528(15) .
C7 C12 1.533(15) .
C7 C8 1.537(15) .
C8 C9 1.532(16) .
C8 H8A 0.9900 .
C8 H8B 0.9900 .
C9 C13 1.523(14) .
C9 C17 1.533(14) .
C9 C10 1.537(13) .
C10 C11 1.541(14) .
C10 H10A 0.9900 .
C10 H10B 0.9900 .
C11 C14 1.515(14) .
C11 C23 1.522(14) .
C11 C12 1.538(16) .
C12 H12A 0.9900 .
C12 H12B 0.9900 .
C13 C16 1.526(15) .
C13 H13A 0.9900 .
C13 H13B 0.9900 .
C14 C16 1.529(14) .
C14 H14A 0.9900 .
C14 H14B 0.9900 .
C15 C16 1.524(16) .
C15 H15A 0.9900 .
C15 H15B 0.9900 .
C16 C29 1.547(14) .
C17 C22 1.356(16) .
C17 C18 1.398(14) .
C18 C19 1.360(17) .
C18 H18 0.9500 .
C19 C20 1.372(17) .
C19 H19 0.9500 .
C20 C21 1.381(15) .
C21 C22 1.361(16) .
C21 H21 0.9500 .
C22 H22 0.9500 .
C23 C28 1.373(14) .
C23 C24 1.391(15) .
C24 C25 1.380(15) .
C24 H24 0.9500 .
C25 C26 1.375(15) .
C25 H25 0.9500 .
C26 C27 1.424(15) .
C27 C28 1.364(15) .
C27 H27 0.9500 .
C28 H28 0.9500 .
C29 C30 1.387(15) .
C29 C34 1.396(16) .
C30 C31 1.402(15) .
C30 H30 0.9500 .
C31 C32 1.358(16) .
C31 H31 0.9500 .
C32 C33 1.383(16) .
C33 C34 1.362(17) .
C33 H33 0.9500 .
C34 H34 0.9500 .
O8S C8S 1.37(2) .

loop_
_geom_torsion_atom_site_label_1
_geom_torsion_atom_site_label_2
_geom_torsion_atom_site_label_3
_geom_torsion_atom_site_label_4
_geom_torsion
_geom_torsion_site_symmetry_1
_geom_torsion_site_symmetry_4
O3 P1 O1 La1 15.9(13) . .
O2 P1 O1 La1 -107.1(11) . .
C1 P1 O1 La1 135.0(10) . .
O10 La1 O1 P1 -122.9(10) 4 .
O7 La1 O1 P1 178.0(11) 2 .
O4 La1 O1 P1 53.5(10) 8_465 .
O12 La1 O1 P1 -33.0(10) 6_565 .
O13 La1 O1 P1 115.6(11) . .
O14 La1 O1 P1 17.1(13) . .
O15 La1 O1 P1 -103.7(11) . .
O5 P2 O4 La1 128(3) . 8_566
O6 P2 O4 La1 -115(3) . 8_566
C20 P2 O4 La1 3(3) . 8_566
O8 P3 O7 La1 -163(2) . 2
O9 P3 O7 La1 -44(2) . 2
C32 P3 O7 La1 77(2) . 2
O12 P4 O10 La1 -102(3) . 4_545
O11 P4 O10 La1 17(3) . 4_545
C26 P4 O10 La1 133(3) . 4_545
O10 P4 O12 La1 -27.3(9) . 6_566
O11 P4 O12 La1 -148.4(6) . 6_566
C26 P4 O12 La1 98.0(7) . 6_566
O1 P1 C1 C2D -43(3) . .
O3 P1 C1 C2D 77(3) . .
O2 P1 C1 C2D -168(3) . .
O1 P1 C1 C2 1.3(18) . .
O3 P1 C1 C2 121.4(16) . .
O2 P1 C1 C2 -123.5(16) . .
O1 P1 C1 C6 -162.5(19) . .
O3 P1 C1 C6 -42(2) . .
O2 P1 C1 C6 73(2) . .
O1 P1 C1 C6D 125.2(18) . .
O3 P1 C1 C6D -114.6(19) . .
O2 P1 C1 C6D 0.5(19) . .
C2D C1 C2 C3 -89(3) . .
C6 C1 C2 C3 -16(3) . .
C6D C1 C2 C3 47(3) . .
P1 C1 C2 C3 179.7(17) . .
C1 C2 C3 C4 9(3) . .
C2D C1 C6 C5 51(4) . .
C2 C1 C6 C5 14(4) . .
C6D C1 C6 C5 -73(3) . .
P1 C1 C6 C5 179(2) . .
C4 C5 C6 C1 -5(4) . .
C2 C1 C2D C3D 68(4) . .
C6 C1 C2D C3D -51(4) . .
C6D C1 C2D C3D 12(6) . .
P1 C1 C2D C3D 180(3) . .
C1 C2D C3D C4 8(8) . .
C2D C1 C6D C5D -12(4) . .
C2 C1 C6D C5D -43(3) . .
C6 C1 C6D C5D 71(3) . .
P1 C1 C6D C5D -179(2) . .
C4 C5D C6D C1 -9(5) . .
C2 C3 C4 C3D 68(3) . .
C2 C3 C4 C5D -58(3) . .
C2 C3 C4 C5 0(3) . .
C2 C3 C4 C7 175.2(17) . .
C2D C3D C4 C3 -87(6) . .
C2D C3D C4 C5D -26(7) . .
C2D C3D C4 C5 38(6) . .
C2D C3D C4 C7 176(4) . .
C6D C5D C4 C3 58(3) . .
C6D C5D C4 C3D 25(5) . .
C6D C5D C4 C5 -65(3) . .
C6D C5D C4 C7 -176(2) . .
C6 C5 C4 C3 -2(3) . .
C6 C5 C4 C3D -38(4) . .
C6 C5 C4 C5D 71(3) . .
C6 C5 C4 C7 -177(2) . .
C3 C4 C7 C15 61.6(18) . .
C3D C4 C7 C15 107(3) . .
C5D C4 C7 C15 -50(2) . .
C5 C4 C7 C15 -123.8(17) . .
C3 C4 C7 C12 -177.9(16) . .
C3D C4 C7 C12 -133(3) . .
C5D C4 C7 C12 71(2) . .
C5 C4 C7 C12 -3(2) . .
C3 C4 C7 C8 -58.0(18) . .
C3D C4 C7 C8 -13(4) . .
C5D C4 C7 C8 -169(2) . .
C5 C4 C7 C8 116.6(17) . .
C4 C7 C8 C9 179.8(8) . .
C15 C7 C8 C9 58.2(11) . .
C12 C7 C8 C9 -59.5(11) . .
C7 C8 C9 C13 -57.6(10) . .
C7 C8 C9 C17 179.4(8) . .
C7 C8 C9 C10 59.7(11) . .
C13 C9 C10 C11 57.9(12) . .
C8 C9 C10 C11 -59.9(11) . .
C17 C9 C10 C11 -179.4(8) . .
C9 C10 C11 C14 -57.6(12) . .
C9 C10 C11 C23 179.0(8) . .
C9 C10 C11 C12 59.1(11) . .
C4 C7 C12 C11 179.1(9) . .
C15 C7 C12 C11 -58.8(12) . .
C8 C7 C12 C11 58.5(11) . .
C14 C11 C12 C7 59.7(11) . .
C23 C11 C12 C7 -177.8(9) . .
C10 C11 C12 C7 -58.1(11) . .
C8 C9 C13 C16 58.3(11) . .
C17 C9 C13 C16 180.0(9) . .
C10 C9 C13 C16 -58.7(12) . .
C23 C11 C14 C16 179.1(9) . .
C12 C11 C14 C16 -59.8(11) . .
C10 C11 C14 C16 57.3(12) . .
C4 C7 C15 C16 179.0(8) . .
C12 C7 C15 C16 57.6(12) . .
C8 C7 C15 C16 -60.2(11) . .
C7 C15 C16 C13 60.4(11) . .
C7 C15 C16 C14 -57.7(11) . .
C7 C15 C16 C29 -175.9(9) . .
C9 C13 C16 C15 -59.2(11) . .
C9 C13 C16 C14 58.7(11) . .
C9 C13 C16 C29 177.7(9) . .
C11 C14 C16 C15 59.4(12) . .
C11 C14 C16 C13 -57.9(12) . .
C11 C14 C16 C29 -179.9(9) . .
C13 C9 C17 C22 115.5(12) . .
C8 C9 C17 C22 -123.2(11) . .
C10 C9 C17 C22 -4.9(15) . .
C13 C9 C17 C18 -61.8(13) . .
C8 C9 C17 C18 59.5(13) . .
C10 C9 C17 C18 177.8(10) . .
C22 C17 C18 C19 6.1(18) . .
C9 C17 C18 C19 -176.4(12) . .
C17 C18 C19 C20 0(2) . .
C18 C19 C20 C21 -5(2) . .
C18 C19 C20 P2 175.0(11) . .
O4 P2 C20 C19 -159.8(11) . .
O5 P2 C20 C19 71.9(15) . .
O6 P2 C20 C19 -40.9(13) . .
O4 P2 C20 C21 20.3(12) . .
O5 P2 C20 C21 -108.0(14) . .
O6 P2 C20 C21 139.2(11) . .
C19 C20 C21 C22 4.9(19) . .
P2 C20 C21 C22 -175.2(10) . .
C18 C17 C22 C21 -6.4(18) . .
C9 C17 C22 C21 176.3(11) . .
C20 C21 C22 C17 1(2) . .
C14 C11 C23 C28 2.8(16) . .
C12 C11 C23 C28 -116.8(12) . .
C10 C11 C23 C28 124.3(12) . .
C14 C11 C23 C24 -176.9(11) . .
C12 C11 C23 C24 63.4(14) . .
C10 C11 C23 C24 -55.4(14) . .
C28 C23 C24 C25 -2.5(18) . .
C11 C23 C24 C25 177.2(11) . .
C23 C24 C25 C26 0.0(19) . .
C24 C25 C26 C27 3.0(17) . .
C24 C25 C26 P4 179.3(9) . .
O10 P4 C26 C25 -21.5(11) . .
O12 P4 C26 C25 -149.9(9) . .
O11 P4 C26 C25 95.7(10) . .
O10 P4 C26 C27 154.7(10) . .
O12 P4 C26 C27 26.3(11) . .
O11 P4 C26 C27 -88.1(10) . .
C25 C26 C27 C28 -3.6(17) . .
P4 C26 C27 C28 -179.9(9) . .
C26 C27 C28 C23 1.1(18) . .
C24 C23 C28 C27 1.9(18) . .
C11 C23 C28 C27 -177.8(11) . .
C15 C16 C29 C30 -129.5(11) . .
C13 C16 C29 C30 -8.5(14) . .
C14 C16 C29 C30 111.5(12) . .
C15 C16 C29 C34 59.8(13) . .
C13 C16 C29 C34 -179.2(10) . .
C14 C16 C29 C34 -59.3(13) . .
C34 C29 C30 C31 2.3(17) . .
C16 C29 C30 C31 -168.7(10) . .
C29 C30 C31 C32 -0.2(18) . .
C30 C31 C32 C33 -2.2(18) . .
C30 C31 C32 P3 175.6(9) . .
O7 P3 C32 C31 -158.2(10) . .
O8 P3 C32 C31 78.4(12) . .
O9 P3 C32 C31 -35.4(12) . .
O7 P3 C32 C33 19.7(13) . .
O8 P3 C32 C33 -103.7(11) . .
O9 P3 C32 C33 142.5(10) . .
C31 C32 C33 C34 3(2) . .
P3 C32 C33 C34 -175.3(11) . .
C32 C33 C34 C29 -1(2) . .
C30 C29 C34 C33 -1.9(18) . .
C16 C29 C34 C33 169.5(11) . .
